data_4322127
loop_
_publ_author_name
'Peter Comba'
'J\"urgen Ensling'
'Philipp G\"utlich'
'Andreas K\"uhner'
'Alexander Peters'
'Hans Pritzkow'

_publ_section_title
;
 Bis-macrocyclic Ligands with Two Ferrocenyl End Groups, and Their
 Tetranuclear Dicopper(I) Compounds
;
_journal_name_full 'Inorganic Chemistry'
_journal_page_first 3316
_journal_page_last 3320
_journal_paper_doi 10.1021/ic981389i
_journal_volume 38
_journal_year 1999
_chemical_formula_sum 'C42 H46 Fe2 N4 S4'
_chemical_formula_weight 846.77
_chemical_name_systematic
;
 ?
;
_space_group_IT_number 14
_symmetry_cell_setting monoclinic
_symmetry_space_group_name_Hall '-P 2yab'
_symmetry_space_group_name_H-M 'P 1 21/a 1'
_atom_sites_solution_hydrogens mixed
_atom_sites_solution_primary direct
_atom_sites_solution_secondary difmap
_audit_creation_method SHELXL-97
_cell_angle_alpha 90.00
_cell_angle_beta 95.75(4)
_cell_angle_gamma 90.00
_cell_formula_units_Z 2
_cell_length_a 9.525(5)
_cell_length_b 9.071(4)
_cell_length_c 22.841(11)
_cell_measurement_reflns_used 21
_cell_measurement_temperature 203(2)
_cell_measurement_theta_max 12.1
_cell_measurement_theta_min 11.1
_cell_volume 1963.6(17)
_computing_cell_refinement 'DIF4 (Stoe)'
_computing_data_collection 'DIF4 (Stoe)'
_computing_data_reduction 'REDU4 (Stoe)'
_computing_molecular_graphics 'ORTEP (C.K.Johnson, 1965)'
_computing_publication_material 'SHELXL-97 (Sheldrick, 1997)'
_computing_structure_refinement 'SHELXL-97 (Sheldrick, 1997)'
_computing_structure_solution 'SHELXS-86 (Sheldrick, 1990)'
_diffrn_ambient_temperature 203(2)
_diffrn_measured_fraction_theta_full 0.998
_diffrn_measured_fraction_theta_max 0.998
_diffrn_measurement_device_type 'Siemens-Stoe AED2'
_diffrn_measurement_method omega-scan
_diffrn_radiation_monochromator graphite
_diffrn_radiation_source 'fine-focus sealed tube'
_diffrn_radiation_type MoK\a
_diffrn_radiation_wavelength 0.71070
_diffrn_reflns_av_R_equivalents 0.0000
_diffrn_reflns_av_sigmaI/netI 0.0852
_diffrn_reflns_limit_h_max 10
_diffrn_reflns_limit_h_min -10
_diffrn_reflns_limit_k_max 9
_diffrn_reflns_limit_k_min 0
_diffrn_reflns_limit_l_max 25
_diffrn_reflns_limit_l_min 0
_diffrn_reflns_number 2730
_diffrn_reflns_theta_full 22.99
_diffrn_reflns_theta_max 22.99
_diffrn_reflns_theta_min 1.79
_diffrn_standards_decay_% 3
_diffrn_standards_interval_time 120
_diffrn_standards_number 2
_exptl_absorpt_coefficient_mu 0.988
_exptl_absorpt_correction_T_max 1.000
_exptl_absorpt_correction_T_min 0.775
_exptl_absorpt_correction_type psi-scans
_exptl_crystal_colour orange
_exptl_crystal_density_diffrn 1.432
_exptl_crystal_density_method 'not measured'
_exptl_crystal_description plate
_exptl_crystal_F_000 884
_exptl_crystal_size_max 0.55
_exptl_crystal_size_mid 0.30
_exptl_crystal_size_min 0.04
_refine_diff_density_max 0.258
_refine_diff_density_min -0.266
_refine_diff_density_rms 0.063
_refine_ls_extinction_method none
_refine_ls_goodness_of_fit_ref 1.012
_refine_ls_hydrogen_treatment mixed
_refine_ls_matrix_type full
_refine_ls_number_parameters 249
_refine_ls_number_reflns 2730
_refine_ls_number_restraints 0
_refine_ls_restrained_S_all 1.012
_refine_ls_R_factor_all 0.1103
_refine_ls_R_factor_gt 0.0497
_refine_ls_shift/su_max 0.001
_refine_ls_shift/su_mean 0.000
_refine_ls_structure_factor_coef Fsqd
_refine_ls_weighting_details 'w=1/[\s^2^(Fo^2^)+(0.0401P)^2^+0.4953P] where P=(Fo^2^+2Fc^2^)/3'
_refine_ls_weighting_scheme calc
_refine_ls_wR_factor_gt 0.0992
_refine_ls_wR_factor_ref 0.1163
_reflns_number_gt 1717
_reflns_number_total 2730
_reflns_threshold_expression >2sigma(I)
_cod_data_source_file ic981389i.cif
_cod_data_source_block comba31
_cod_depositor_comments
;
The following automatic conversions were performed:

'_refine_ls_weighting_scheme' value 'calc
w=1/[\s^2^(Fo^2^)+(0.0401P)^2^+0.4953P] where P=(Fo^2^+2Fc^2^)/3' was
changed to 'calc'. New tag '_refine_ls_weighting_details' was
created. The value of the new tag was set to
'w=1/[\s^2^(Fo^2^)+(0.0401P)^2^+0.4953P] where P=(Fo^2^+2Fc^2^)/3'.

Automatic conversion script
Id: cif_fix_values 3143 2015-03-26 13:38:13Z robertas 

The following automatic conversions were performed:

'_atom_sites_solution_hydrogens' value 'geom, difmap' was changed to
'mixed'.

Automatic conversion script
Id: cif_fix_values 6452 2018-10-05 10:23:21Z andrius 
;
_cod_original_cell_volume 1963.6(16)
_cod_database_code 4322127

loop_
_symmetry_equiv_pos_as_xyz
'x, y, z'
'x+1/2, -y+1/2, z'
'-x, -y, -z'
'-x-1/2, y-1/2, -z'

loop_
_atom_site_label
_atom_site_type_symbol
_atom_site_fract_x
_atom_site_fract_y
_atom_site_fract_z
_atom_site_U_iso_or_equiv
_atom_site_adp_type
_atom_site_occupancy
_atom_site_calc_flag
_atom_site_refinement_flags
_atom_site_disorder_assembly
_atom_site_disorder_group
Fe1 Fe 0.64686(10) -0.00244(12) 0.39624(3) 0.0617(3) Uani 1 d . . .
S1 S 0.39423(14) -0.29305(16) 0.12347(6) 0.0424(4) Uani 1 d . . .
S2 S 0.65820(16) 0.36573(15) 0.08321(6) 0.0450(4) Uani 1 d . . .
N1 N 0.7003(5) -0.2517(6) 0.2609(2) 0.0565(14) Uani 1 d . . .
N2 N 0.5975(5) 0.1578(5) 0.23691(19) 0.0495(13) Uani 1 d . . .
C1 C 0.6601(6) -0.2683(8) 0.3116(3) 0.0566(18) Uani 1 d . . .
C2 C 0.6101(6) -0.3256(7) 0.2135(2) 0.0482(15) Uani 1 d . . .
H2A H 0.5562 -0.4048 0.2300 0.043(4) Uiso 1 calc R . .
H2B H 0.6689 -0.3694 0.1852 0.043(4) Uiso 1 calc R . .
C3 C 0.5089(5) -0.2130(6) 0.1823(2) 0.0426(14) Uani 1 d . . .
H3A H 0.5639 -0.1338 0.1664 0.043(4) Uiso 1 calc R . .
H3B H 0.4515 -0.1693 0.2111 0.043(4) Uiso 1 calc R . .
C4 C 0.4987(5) -0.2846(5) 0.0610(2) 0.0343(12) Uani 1 d . . .
H4A H 0.5969 -0.3080 0.0747 0.043(4) Uiso 1 calc R . .
H4B H 0.4647 -0.3608 0.0326 0.043(4) Uiso 1 calc R . .
C5 C 0.4953(5) -0.1383(6) 0.0297(2) 0.0298(11) Uani 1 d . . .
C6 C 0.5961(5) -0.0311(5) 0.0463(2) 0.0298(12) Uani 1 d . . .
C7 C 0.6047(5) 0.1054(5) 0.01878(19) 0.0263(11) Uani 1 d . . .
C8 C 0.7181(5) 0.2099(6) 0.0420(2) 0.0372(13) Uani 1 d . . .
H8A H 0.7650 0.2478 0.0088 0.043(4) Uiso 1 calc R . .
H8B H 0.7886 0.1551 0.0676 0.043(4) Uiso 1 calc R . .
C9 C 0.5730(5) 0.2764(6) 0.1408(2) 0.0417(14) Uani 1 d . . .
H9A H 0.5128 0.3483 0.1583 0.043(4) Uiso 1 calc R . .
H9B H 0.5119 0.1977 0.1233 0.043(4) Uiso 1 calc R . .
C10 C 0.6745(6) 0.2113(7) 0.1889(2) 0.0475(15) Uani 1 d . . .
H10A H 0.7264 0.1297 0.1730 0.043(4) Uiso 1 calc R . .
H10B H 0.7429 0.2864 0.2038 0.043(4) Uiso 1 calc R . .
C11 C 0.6350(6) 0.2063(8) 0.2878(3) 0.0538(16) Uani 1 d . . .
C12 C 0.5670(6) 0.1595(7) 0.3395(2) 0.0551(17) Uani 1 d . . .
C13 C 0.5992(7) 0.2170(8) 0.3979(3) 0.071(2) Uani 1 d . . .
H13 H 0.6628 0.2938 0.4086 0.066(7) Uiso 1 calc R . .
C14 C 0.5188(8) 0.1383(8) 0.4365(3) 0.076(2) Uani 1 d . . .
H14 H 0.5203 0.1536 0.4773 0.066(7) Uiso 1 calc R . .
C15 C 0.4360(7) 0.0329(8) 0.4031(3) 0.0680(19) Uani 1 d . . .
H15 H 0.3726 -0.0339 0.4178 0.066(7) Uiso 1 calc R . .
C16 C 0.4653(6) 0.0457(7) 0.3434(3) 0.0564(17) Uani 1 d . . .
H16 H 0.4244 -0.0114 0.3119 0.066(7) Uiso 1 calc R . .
C17 C 0.7281(6) -0.1889(8) 0.3640(2) 0.0580(18) Uani 1 d . . .
C18 C 0.6963(8) -0.2126(9) 0.4232(3) 0.076(2) Uani 1 d . . .
H18 H 0.6339 -0.2833 0.4360 0.066(7) Uiso 1 calc R . .
C19 C 0.7761(9) -0.1099(10) 0.4587(3) 0.098(3) Uani 1 d . . .
H19 H 0.7752 -0.1001 0.4996 0.066(7) Uiso 1 calc R . .
C20 C 0.8561(8) -0.0255(10) 0.4241(3) 0.085(2) Uani 1 d . . .
H20 H 0.9186 0.0504 0.4373 0.066(7) Uiso 1 calc R . .
C21 C 0.8268(7) -0.0742(9) 0.3650(3) 0.073(2) Uani 1 d . . .
H21 H 0.8668 -0.0360 0.3322 0.066(7) Uiso 1 calc R . .
H6 H 0.665(4) -0.054(4) 0.0790(17) 0.020(11) Uiso 1 d . . .
H1 H 0.573(5) -0.330(6) 0.320(2) 0.053(17) Uiso 1 d . . .
H11 H 0.713(6) 0.281(6) 0.296(2) 0.064(19) Uiso 1 d . . .

loop_
_atom_site_aniso_label
_atom_site_aniso_U_11
_atom_site_aniso_U_22
_atom_site_aniso_U_33
_atom_site_aniso_U_23
_atom_site_aniso_U_13
_atom_site_aniso_U_12
Fe1 0.0730(6) 0.0859(7) 0.0259(4) -0.0052(5) 0.0033(4) 0.0023(6)
S1 0.0450(8) 0.0502(9) 0.0316(7) 0.0017(7) 0.0025(6) -0.0122(8)
S2 0.0693(10) 0.0299(8) 0.0344(8) -0.0007(6) -0.0013(7) -0.0053(8)
N1 0.050(3) 0.085(4) 0.035(3) -0.005(3) 0.004(2) 0.009(3)
N2 0.054(3) 0.061(3) 0.033(3) -0.005(2) -0.001(2) -0.002(3)
C1 0.048(4) 0.073(5) 0.049(4) -0.002(4) 0.001(3) 0.014(4)
C2 0.051(3) 0.059(4) 0.034(3) -0.004(3) 0.003(3) -0.001(3)
C3 0.051(3) 0.050(4) 0.028(3) -0.007(3) 0.005(2) -0.007(3)
C4 0.048(3) 0.028(3) 0.027(3) 0.004(2) 0.001(2) 0.000(3)
C5 0.034(3) 0.029(3) 0.027(3) -0.001(2) 0.006(2) 0.002(3)
C6 0.033(3) 0.031(3) 0.026(3) -0.001(2) 0.005(2) 0.008(3)
C7 0.030(3) 0.026(3) 0.024(3) -0.004(2) 0.003(2) 0.000(2)
C8 0.041(3) 0.035(3) 0.036(3) 0.006(3) 0.005(2) -0.010(3)
C9 0.043(3) 0.050(4) 0.033(3) -0.007(3) 0.007(2) 0.004(3)
C10 0.053(3) 0.060(4) 0.031(3) 0.004(3) 0.007(3) 0.000(3)
C11 0.052(4) 0.070(5) 0.040(4) -0.003(3) 0.004(3) -0.002(4)
C12 0.062(4) 0.069(5) 0.036(3) -0.010(3) 0.012(3) -0.003(4)
C13 0.095(5) 0.074(5) 0.046(4) -0.020(4) 0.015(4) -0.007(4)
C14 0.111(6) 0.083(5) 0.037(4) -0.010(4) 0.023(4) -0.004(5)
C15 0.079(5) 0.078(5) 0.052(4) 0.002(4) 0.033(3) 0.005(4)
C16 0.055(4) 0.069(5) 0.046(4) -0.001(3) 0.009(3) 0.009(3)
C17 0.059(4) 0.079(5) 0.034(3) -0.008(3) -0.004(3) 0.010(4)
C18 0.105(6) 0.086(6) 0.037(4) 0.010(4) 0.008(4) 0.021(5)
C19 0.129(7) 0.130(8) 0.030(4) 0.001(5) -0.015(4) 0.018(6)
C20 0.079(5) 0.110(7) 0.057(4) -0.017(5) -0.033(4) 0.008(5)
C21 0.058(4) 0.112(6) 0.045(4) -0.003(4) -0.008(3) 0.016(4)

loop_
_atom_type_symbol
_atom_type_description
_atom_type_scat_dispersion_real
_atom_type_scat_dispersion_imag
_atom_type_scat_source
C C 0.0033 0.0016 'International Tables Vol C Tables 4.2.6.8 and 6.1.1.4'
H H 0.0000 0.0000 'International Tables Vol C Tables 4.2.6.8 and 6.1.1.4'
N N 0.0061 0.0033 'International Tables Vol C Tables 4.2.6.8 and 6.1.1.4'
S S 0.1246 0.1234 'International Tables Vol C Tables 4.2.6.8 and 6.1.1.4'
Fe Fe 0.3463 0.8444 'International Tables Vol C Tables 4.2.6.8 and 6.1.1.4'

loop_
_geom_angle_atom_site_label_1
_geom_angle_atom_site_label_2
_geom_angle_atom_site_label_3
_geom_angle
_geom_angle_site_symmetry_1
_geom_angle_site_symmetry_3
_geom_angle_publ_flag
C17 Fe1 C21 40.4(3) . . ?
C17 Fe1 C19 68.3(3) . . ?
C21 Fe1 C19 67.7(3) . . ?
C17 Fe1 C20 68.4(3) . . ?
C21 Fe1 C20 40.9(2) . . ?
C19 Fe1 C20 39.6(3) . . ?
C17 Fe1 C13 155.8(3) . . ?
C21 Fe1 C13 121.1(3) . . ?
C19 Fe1 C13 125.0(3) . . ?
C20 Fe1 C13 107.8(3) . . ?
C17 Fe1 C18 41.2(2) . . ?
C21 Fe1 C18 68.3(3) . . ?
C19 Fe1 C18 40.3(3) . . ?
C20 Fe1 C18 67.8(3) . . ?
C13 Fe1 C18 161.5(2) . . ?
C17 Fe1 C14 161.7(3) . . ?
C21 Fe1 C14 157.1(3) . . ?
C19 Fe1 C14 109.2(3) . . ?
C20 Fe1 C14 122.1(3) . . ?
C13 Fe1 C14 40.6(2) . . ?
C18 Fe1 C14 125.2(3) . . ?
C17 Fe1 C12 119.9(2) . . ?
C21 Fe1 C12 106.3(3) . . ?
C19 Fe1 C12 160.7(3) . . ?
C20 Fe1 C12 124.0(3) . . ?
C13 Fe1 C12 41.0(2) . . ?
C18 Fe1 C12 156.5(3) . . ?
C14 Fe1 C12 68.7(3) . . ?
C17 Fe1 C16 107.1(2) . . ?
C21 Fe1 C16 123.5(2) . . ?
C19 Fe1 C16 158.0(3) . . ?
C20 Fe1 C16 160.6(3) . . ?
C13 Fe1 C16 68.1(3) . . ?
C18 Fe1 C16 122.0(3) . . ?
C14 Fe1 C16 68.1(3) . . ?
C12 Fe1 C16 40.6(2) . . ?
C17 Fe1 C15 124.7(3) . . ?
C21 Fe1 C15 160.6(3) . . ?
C19 Fe1 C15 123.2(3) . . ?
C20 Fe1 C15 157.4(3) . . ?
C13 Fe1 C15 68.0(3) . . ?
C18 Fe1 C15 108.7(3) . . ?
C14 Fe1 C15 40.3(3) . . ?
C12 Fe1 C15 68.5(3) . . ?
C16 Fe1 C15 40.5(2) . . ?
C3 S1 C4 103.3(2) . . ?
C9 S2 C8 102.4(2) . . ?
C1 N1 C2 114.3(5) . . ?
C11 N2 C10 117.3(5) . . ?
N1 C1 C17 122.1(6) . . ?
N1 C1 H1 123(3) . . ?
C17 C1 H1 114(3) . . ?
N1 C2 C3 109.3(5) . . ?
N1 C2 H2A 109.8 . . ?
C3 C2 H2A 109.8 . . ?
N1 C2 H2B 109.8 . . ?
C3 C2 H2B 109.8 . . ?
H2A C2 H2B 108.3 . . ?
C2 C3 S1 112.7(4) . . ?
C2 C3 H3A 109.1 . . ?
S1 C3 H3A 109.1 . . ?
C2 C3 H3B 109.1 . . ?
S1 C3 H3B 109.1 . . ?
H3A C3 H3B 107.8 . . ?
C5 C4 S1 114.9(3) . . ?
C5 C4 H4A 108.5 . . ?
S1 C4 H4A 108.5 . . ?
C5 C4 H4B 108.5 . . ?
S1 C4 H4B 108.5 . . ?
H4A C4 H4B 107.5 . . ?
C6 C5 C7 117.2(4) . 3_655 ?
C6 C5 C4 120.3(4) . . ?
C7 C5 C4 122.5(4) 3_655 . ?
C5 C6 C7 124.6(4) . . ?
C5 C6 H6 117(2) . . ?
C7 C6 H6 118(2) . . ?
C6 C7 C5 118.2(4) . 3_655 ?
C6 C7 C8 118.4(4) . . ?
C5 C7 C8 123.3(4) 3_655 . ?
C7 C8 S2 115.0(3) . . ?
C7 C8 H8A 108.5 . . ?
S2 C8 H8A 108.5 . . ?
C7 C8 H8B 108.5 . . ?
S2 C8 H8B 108.5 . . ?
H8A C8 H8B 107.5 . . ?
C10 C9 S2 113.8(4) . . ?
C10 C9 H9A 108.8 . . ?
S2 C9 H9A 108.8 . . ?
C10 C9 H9B 108.8 . . ?
S2 C9 H9B 108.8 . . ?
H9A C9 H9B 107.7 . . ?
N2 C10 C9 110.1(4) . . ?
N2 C10 H10A 109.6 . . ?
C9 C10 H10A 109.6 . . ?
N2 C10 H10B 109.6 . . ?
C9 C10 H10B 109.6 . . ?
H10A C10 H10B 108.2 . . ?
N2 C11 C12 122.3(6) . . ?
N2 C11 H11 122(3) . . ?
C12 C11 H11 115(3) . . ?
C16 C12 C13 106.8(6) . . ?
C16 C12 C11 128.2(5) . . ?
C13 C12 C11 124.9(6) . . ?
C16 C12 Fe1 69.7(4) . . ?
C13 C12 Fe1 69.1(4) . . ?
C11 C12 Fe1 123.4(4) . . ?
C14 C13 C12 108.4(6) . . ?
C14 C13 Fe1 69.9(4) . . ?
C12 C13 Fe1 69.9(4) . . ?
C14 C13 H13 125.8 . . ?
C12 C13 H13 125.8 . . ?
Fe1 C13 H13 126.1 . . ?
C15 C14 C13 108.2(6) . . ?
C15 C14 Fe1 70.2(4) . . ?
C13 C14 Fe1 69.6(4) . . ?
C15 C14 H14 125.9 . . ?
C13 C14 H14 125.9 . . ?
Fe1 C14 H14 125.9 . . ?
C14 C15 C16 108.0(6) . . ?
C14 C15 Fe1 69.5(4) . . ?
C16 C15 Fe1 69.7(3) . . ?
C14 C15 H15 126.0 . . ?
C16 C15 H15 126.0 . . ?
Fe1 C15 H15 126.4 . . ?
C15 C16 C12 108.6(6) . . ?
C15 C16 Fe1 69.8(4) . . ?
C12 C16 Fe1 69.7(3) . . ?
C15 C16 H16 125.7 . . ?
C12 C16 H16 125.7 . . ?
Fe1 C16 H16 126.4 . . ?
C21 C17 C18 107.6(6) . . ?
C21 C17 C1 127.6(6) . . ?
C18 C17 C1 124.8(7) . . ?
C21 C17 Fe1 69.8(4) . . ?
C18 C17 Fe1 70.0(4) . . ?
C1 C17 Fe1 123.0(4) . . ?
C19 C18 C17 106.9(7) . . ?
C19 C18 Fe1 69.6(5) . . ?
C17 C18 Fe1 68.8(4) . . ?
C19 C18 H18 126.5 . . ?
C17 C18 H18 126.5 . . ?
Fe1 C18 H18 126.6 . . ?
C20 C19 C18 109.5(7) . . ?
C20 C19 Fe1 70.4(4) . . ?
C18 C19 Fe1 70.1(4) . . ?
C20 C19 H19 125.2 . . ?
C18 C19 H19 125.2 . . ?
Fe1 C19 H19 125.9 . . ?
C19 C20 C21 107.7(7) . . ?
C19 C20 Fe1 70.0(5) . . ?
C21 C20 Fe1 69.1(4) . . ?
C19 C20 H20 126.1 . . ?
C21 C20 H20 126.1 . . ?
Fe1 C20 H20 126.3 . . ?
C17 C21 C20 108.2(7) . . ?
C17 C21 Fe1 69.8(4) . . ?
C20 C21 Fe1 70.0(4) . . ?
C17 C21 H21 125.9 . . ?
C20 C21 H21 125.9 . . ?
Fe1 C21 H21 125.9 . . ?

loop_
_geom_bond_atom_site_label_1
_geom_bond_atom_site_label_2
_geom_bond_distance
_geom_bond_site_symmetry_2
_geom_bond_publ_flag
Fe1 C17 2.028(6) . ?
Fe1 C21 2.029(7) . ?
Fe1 C19 2.037(7) . ?
Fe1 C20 2.041(7) . ?
Fe1 C13 2.043(7) . ?
Fe1 C18 2.044(7) . ?
Fe1 C14 2.047(7) . ?
Fe1 C12 2.053(6) . ?
Fe1 C16 2.054(6) . ?
Fe1 C15 2.056(6) . ?
S1 C3 1.798(5) . ?
S1 C4 1.822(5) . ?
S2 C9 1.805(5) . ?
S2 C8 1.821(5) . ?
N1 C1 1.266(7) . ?
N1 C2 1.475(7) . ?
N2 C11 1.260(7) . ?
N2 C10 1.462(6) . ?
C1 C17 1.488(8) . ?
C1 H1 1.03(5) . ?
C2 C3 1.530(7) . ?
C2 H2A 0.9800 . ?
C2 H2B 0.9800 . ?
C3 H3A 0.9800 . ?
C3 H3B 0.9800 . ?
C4 C5 1.506(7) . ?
C4 H4A 0.9800 . ?
C4 H4B 0.9800 . ?
C5 C6 1.392(7) . ?
C5 C7 1.418(6) 3_655 ?
C6 C7 1.394(6) . ?
C6 H6 0.97(4) . ?
C7 C5 1.418(6) 3_655 ?
C7 C8 1.494(6) . ?
C8 H8A 0.9800 . ?
C8 H8B 0.9800 . ?
C9 C10 1.509(7) . ?
C9 H9A 0.9800 . ?
C9 H9B 0.9800 . ?
C10 H10A 0.9800 . ?
C10 H10B 0.9800 . ?
C11 C12 1.467(8) . ?
C11 H11 1.00(6) . ?
C12 C16 1.424(8) . ?
C12 C13 1.435(8) . ?
C13 C14 1.418(9) . ?
C13 H13 0.9400 . ?
C14 C15 1.413(9) . ?
C14 H14 0.9400 . ?
C15 C16 1.424(8) . ?
C15 H15 0.9400 . ?
C16 H16 0.9400 . ?
C17 C21 1.400(9) . ?
C17 C18 1.432(8) . ?
C18 C19 1.407(10) . ?
C18 H18 0.9400 . ?
C19 C20 1.382(10) . ?
C19 H19 0.9400 . ?
C20 C21 1.422(8) . ?
C20 H20 0.9400 . ?
C21 H21 0.9400 . ?
